data_4084771
loop_
_publ_author_name
'Garc\'ia-Rodr\'iguez, Ra\'ul'
'Simmonds, Hayley R.'
'Wright, Dominic S.'

_publ_section_title
;
 Formation of a Heterometallic AlIII/SmIIIComplex Involving a Novel
 [EtAl(2-py)2O]2--Ligand (2-py = 2-Pyridyl)
;
_journal_issue 24
_journal_name_full Organometallics
_journal_page_first 7113
_journal_paper_doi 10.1021/om5009132
_journal_volume 33
_journal_year 2014
_chemical_formula_moiety 'C58 H60 Al4 N10 O2 Sm2, 4(C7 H8)'
_chemical_formula_sum 'C86 H92 Al4 N10 O2 Sm2'
_chemical_formula_weight 1706.32
_chemical_name_systematic
; 
 ? 
;
_space_group_IT_number 2
_symmetry_cell_setting triclinic
_symmetry_space_group_name_Hall '-P 1'
_symmetry_space_group_name_H-M 'P -1'
_atom_sites_solution_hydrogens geom
_atom_sites_solution_primary direct
_atom_sites_solution_secondary difmap
_audit_creation_method SHELXL-97
_cell_angle_alpha 93.539(1)
_cell_angle_beta 99.712(1)
_cell_angle_gamma 116.661(1)
_cell_formula_units_Z 1
_cell_length_a 12.8425(1)
_cell_length_b 12.9959(1)
_cell_length_c 14.3642(2)
_cell_measurement_reflns_used 26186
_cell_measurement_temperature 180(2)
_cell_measurement_theta_max 32.03
_cell_measurement_theta_min 1.00
_cell_volume 2085.92(4)
_computing_cell_refinement 'HKL Scalepack (Otwinowski & Minor 1997)'
_computing_data_collection 'Collect (Nonius B.V. 1998)'
_computing_data_reduction
;
 HKL Denzo and Scalepack (Otwinowski & Minor 1997)
;
_computing_publication_material 'SHELXL-97 (Sheldrick 1997)'
_computing_structure_refinement 'SHELXL-97 (Sheldrick 1997)'
_computing_structure_solution 'SIR-92 (Altomare et al. 1994)'
_diffrn_ambient_temperature 180(2)
_diffrn_measured_fraction_theta_full 0.958
_diffrn_measured_fraction_theta_max 0.958
_diffrn_measurement_device_type 'Nonius Kappa CCD'
_diffrn_measurement_method 'Thin slice \w and \f scans'
_diffrn_radiation_source 'fine-focus sealed tube'
_diffrn_radiation_type MoK\a
_diffrn_radiation_wavelength 0.71073
_diffrn_reflns_av_R_equivalents 0.0337
_diffrn_reflns_av_sigmaI/netI 0.0332
_diffrn_reflns_limit_h_max 19
_diffrn_reflns_limit_h_min -16
_diffrn_reflns_limit_k_max 19
_diffrn_reflns_limit_k_min -18
_diffrn_reflns_limit_l_max 19
_diffrn_reflns_limit_l_min -21
_diffrn_reflns_number 31813
_diffrn_reflns_theta_full 32.02
_diffrn_reflns_theta_max 32.02
_diffrn_reflns_theta_min 3.53
_exptl_absorpt_coefficient_mu 1.487
_exptl_absorpt_correction_T_max 0.738
_exptl_absorpt_correction_T_min 0.703
_exptl_absorpt_correction_type multi-scan
_exptl_absorpt_process_details
;
multi-scan from symmetry-related measurements 
 Sortav (Blessing 1995)
;
_exptl_crystal_colour colourless
_exptl_crystal_density_diffrn 1.358
_exptl_crystal_density_method 'not measured'
_exptl_crystal_description block
_exptl_crystal_F_000 870
_exptl_crystal_size_max 0.28
_exptl_crystal_size_mid 0.23
_exptl_crystal_size_min 0.21
_refine_diff_density_max 3.459
_refine_diff_density_min -2.165
_refine_diff_density_rms 0.141
_refine_ls_extinction_method none
_refine_ls_goodness_of_fit_ref 1.068
_refine_ls_hydrogen_treatment constr
_refine_ls_matrix_type full
_refine_ls_number_parameters 364
_refine_ls_number_reflns 13892
_refine_ls_number_restraints 0
_refine_ls_restrained_S_all 1.068
_refine_ls_R_factor_all 0.0457
_refine_ls_R_factor_gt 0.0424
_refine_ls_shift/su_max 0.003
_refine_ls_shift/su_mean 0.000
_refine_ls_structure_factor_coef Fsqd
_refine_ls_weighting_details 'calc w=1/[\s^2^(Fo^2^)+(0.0631P)^2^+4.5809P] where P=(Fo^2^+2Fc^2^)/3'
_refine_ls_weighting_scheme calc
_refine_ls_wR_factor_gt 0.1176
_refine_ls_wR_factor_ref 0.1207
_reflns_number_gt 12972
_reflns_number_total 13892
_reflns_threshold_expression >2sigma(I)
_cod_data_source_file om5009132_si_002.cif
_cod_data_source_block dw1452_compound_2
_cod_depositor_comments 'Adding full bibliography for 4084770--4084773.cif.'
_cod_original_sg_symbol_H-M P-1
_cod_database_code 4084771

loop_
_symmetry_equiv_pos_as_xyz
'x, y, z'
'-x, -y, -z'

loop_
_atom_site_label
_atom_site_type_symbol
_atom_site_fract_x
_atom_site_fract_y
_atom_site_fract_z
_atom_site_U_iso_or_equiv
_atom_site_adp_type
_atom_site_occupancy
_atom_site_symmetry_multiplicity
_atom_site_calc_flag
_atom_site_refinement_flags
Sm1 Sm 0.572602(10) 0.606999(11) 0.607707(9) 0.01933(5) Uani 1 1 d .
Al1 Al 0.87998(8) 0.84753(9) 0.74468(7) 0.02834(18) Uani 1 1 d .
Al2 Al 0.28500(7) 0.43457(8) 0.59098(7) 0.02356(16) Uani 1 1 d .
O1 O 0.39628(17) 0.45440(17) 0.52668(15) 0.0229(4) Uani 1 1 d .
N1 N 0.6372(2) 0.7470(2) 0.77611(19) 0.0283(5) Uani 1 1 d .
N2 N 0.7103(2) 0.8050(2) 0.56353(19) 0.0262(5) Uani 1 1 d .
N3 N 0.7653(2) 0.5975(2) 0.6762(2) 0.0296(5) Uani 1 1 d .
N4 N 0.4935(3) 0.4756(2) 0.7332(2) 0.0312(5) Uani 1 1 d .
N5 N 0.4164(2) 0.6819(2) 0.6005(2) 0.0279(5) Uani 1 1 d .
C1 C 1.0406(3) 0.9713(4) 0.8132(3) 0.0490(10) Uani 1 1 d .
H1A H 1.0639 0.9474 0.8741 0.059 Uiso 1 1 calc R
H1B H 1.0990 0.9775 0.7741 0.059 Uiso 1 1 calc R
C2 C 1.0488(7) 1.0932(6) 0.8356(5) 0.088(2) Uani 1 1 d .
H2A H 1.0252 1.1177 0.7760 0.132 Uiso 1 1 calc R
H2B H 1.1311 1.1495 0.8670 0.132 Uiso 1 1 calc R
H2C H 0.9954 1.0896 0.8781 0.132 Uiso 1 1 calc R
C3 C 0.1178(3) 0.3092(3) 0.5491(3) 0.0394(8) Uani 1 1 d .
H3A H 0.0875 0.3121 0.4818 0.047 Uiso 1 1 calc R
H3B H 0.1176 0.2331 0.5511 0.047 Uiso 1 1 calc R
C4 C 0.0319(3) 0.3150(4) 0.6083(4) 0.0520(11) Uani 1 1 d .
H4A H 0.0657 0.3219 0.6763 0.078 Uiso 1 1 calc R
H4B H -0.0448 0.2439 0.5891 0.078 Uiso 1 1 calc R
H4C H 0.0197 0.3829 0.5975 0.078 Uiso 1 1 calc R
C11 C 0.7520(3) 0.8224(3) 0.8187(2) 0.0286(6) Uani 1 1 d .
C12 C 0.7791(3) 0.8781(3) 0.9131(2) 0.0350(7) Uani 1 1 d .
H12 H 0.8599 0.9293 0.9436 0.042 Uiso 1 1 calc R
C13 C 0.6900(4) 0.8595(4) 0.9621(2) 0.0401(8) Uani 1 1 d .
H13 H 0.7088 0.8982 1.0256 0.048 Uiso 1 1 calc R
C14 C 0.5734(3) 0.7838(3) 0.9174(2) 0.0365(7) Uani 1 1 d .
H14 H 0.5100 0.7693 0.9490 0.044 Uiso 1 1 calc R
C15 C 0.5513(3) 0.7296(3) 0.8249(2) 0.0329(6) Uani 1 1 d .
H15 H 0.4710 0.6772 0.7941 0.039 Uiso 1 1 calc R
C21 C 0.8214(3) 0.8820(3) 0.6168(2) 0.0260(5) Uani 1 1 d .
C22 C 0.8905(3) 0.9811(3) 0.5781(2) 0.0314(6) Uani 1 1 d .
H22 H 0.9673 1.0359 0.6145 0.038 Uiso 1 1 calc R
C23 C 0.8504(3) 1.0010(3) 0.4892(3) 0.0353(7) Uani 1 1 d .
H23 H 0.8987 1.0682 0.4643 0.042 Uiso 1 1 calc R
C24 C 0.7384(3) 0.9211(3) 0.4372(3) 0.0358(7) Uani 1 1 d .
H24 H 0.7077 0.9320 0.3758 0.043 Uiso 1 1 calc R
C25 C 0.6722(3) 0.8248(3) 0.4768(2) 0.0323(6) Uani 1 1 d .
H25 H 0.5954 0.7695 0.4407 0.039 Uiso 1 1 calc R
C31 C 0.8720(3) 0.6897(3) 0.7197(2) 0.0309(6) Uani 1 1 d .
C32 C 0.9701(3) 0.6678(4) 0.7454(3) 0.0441(9) Uani 1 1 d .
H32 H 1.0453 0.7305 0.7769 0.053 Uiso 1 1 calc R
C33 C 0.9606(4) 0.5584(4) 0.7264(4) 0.0519(11) Uani 1 1 d .
H33 H 1.0281 0.5459 0.7449 0.062 Uiso 1 1 calc R
C34 C 0.8515(4) 0.4672(4) 0.6802(4) 0.0480(10) Uani 1 1 d .
H34 H 0.8421 0.3909 0.6652 0.058 Uiso 1 1 calc R
C35 C 0.7569(3) 0.4909(3) 0.6565(3) 0.0384(7) Uani 1 1 d .
H35 H 0.6815 0.4287 0.6246 0.046 Uiso 1 1 calc R
C41 C 0.3718(3) 0.4223(3) 0.7191(2) 0.0314(6) Uani 1 1 d .
C42 C 0.3209(4) 0.3655(4) 0.7919(3) 0.0516(11) Uani 1 1 d .
H42 H 0.2364 0.3268 0.7834 0.062 Uiso 1 1 calc R
C43 C 0.3907(5) 0.3643(6) 0.8758(4) 0.0661(15) Uani 1 1 d .
H43 H 0.3546 0.3263 0.9248 0.079 Uiso 1 1 calc R
C44 C 0.5132(5) 0.4187(5) 0.8879(3) 0.0565(12) Uani 1 1 d .
H44 H 0.5632 0.4186 0.9447 0.068 Uiso 1 1 calc R
C45 C 0.5604(4) 0.4731(4) 0.8148(3) 0.0429(8) Uani 1 1 d .
H45 H 0.6447 0.5110 0.8225 0.051 Uiso 1 1 calc R
C51 C 0.3028(3) 0.5990(3) 0.5997(2) 0.0262(5) Uani 1 1 d .
C52 C 0.2159(3) 0.6358(3) 0.6011(3) 0.0407(8) Uani 1 1 d .
H52 H 0.1362 0.5794 0.5996 0.049 Uiso 1 1 calc R
C53 C 0.2425(4) 0.7512(4) 0.6047(4) 0.0492(10) Uani 1 1 d .
H53 H 0.1818 0.7738 0.6057 0.059 Uiso 1 1 calc R
C54 C 0.3578(4) 0.8340(4) 0.6066(4) 0.0464(9) Uani 1 1 d .
H54 H 0.3788 0.9143 0.6085 0.056 Uiso 1 1 calc R
C55 C 0.4418(3) 0.7944(3) 0.6056(3) 0.0393(8) Uani 1 1 d .
H55 H 0.5222 0.8504 0.6088 0.047 Uiso 1 1 calc R
C60 C 0.5182(9) 0.9106(9) 0.1441(7) 0.1114(8) Uiso 1 1 d .
H60A H 0.5601 0.8641 0.1567 0.167 Uiso 1 1 calc R
H60B H 0.5768 0.9930 0.1510 0.167 Uiso 1 1 calc R
H60C H 0.4690 0.8845 0.0789 0.167 Uiso 1 1 calc R
C61 C 0.4435(6) 0.8965(6) 0.2110(4) 0.1114(8) Uiso 1 1 d G
C62 C 0.4466(5) 0.8298(6) 0.2824(5) 0.1114(8) Uiso 1 1 d G
H62 H 0.4940 0.7908 0.2840 0.134 Uiso 1 1 calc R
C63 C 0.3804(6) 0.8203(5) 0.3516(4) 0.1114(8) Uiso 1 1 d G
H63 H 0.3825 0.7748 0.4005 0.134 Uiso 1 1 calc R
C64 C 0.3110(6) 0.8774(6) 0.3494(4) 0.1114(8) Uiso 1 1 d G
H64 H 0.2658 0.8709 0.3967 0.134 Uiso 1 1 calc R
C65 C 0.3079(6) 0.9441(6) 0.2779(5) 0.1114(8) Uiso 1 1 d G
H65 H 0.2605 0.9831 0.2764 0.134 Uiso 1 1 calc R
C66 C 0.3741(6) 0.9536(6) 0.2088(4) 0.1114(8) Uiso 1 1 d G
H66 H 0.3720 0.9992 0.1599 0.134 Uiso 1 1 calc R
C70 C 0.1409(9) 0.4063(9) -0.0210(7) 0.1114(8) Uiso 1 1 d .
H70A H 0.0917 0.3850 0.0268 0.167 Uiso 1 1 calc R
H70B H 0.2087 0.3905 -0.0024 0.167 Uiso 1 1 calc R
H70C H 0.0927 0.3602 -0.0834 0.167 Uiso 1 1 calc R
C71 C 0.1810(6) 0.5190(4) -0.0263(5) 0.1114(8) Uiso 1 1 d G
C72 C 0.1615(6) 0.5849(6) 0.0420(4) 0.1114(8) Uiso 1 1 d G
H72 H 0.1307 0.5518 0.0947 0.134 Uiso 1 1 calc R
C73 C 0.1869(6) 0.6993(6) 0.0333(4) 0.1114(8) Uiso 1 1 d G
H73 H 0.1736 0.7443 0.0799 0.134 Uiso 1 1 calc R
C74 C 0.2320(6) 0.7477(4) -0.0438(5) 0.1114(8) Uiso 1 1 d G
H74 H 0.2494 0.8259 -0.0498 0.134 Uiso 1 1 calc R
C75 C 0.2515(6) 0.6818(6) -0.1121(4) 0.1114(8) Uiso 1 1 d G
H75 H 0.2823 0.7149 -0.1648 0.134 Uiso 1 1 calc R
C76 C 0.2261(6) 0.5675(6) -0.1034(4) 0.1114(8) Uiso 1 1 d G
H76 H 0.2394 0.5224 -0.1500 0.134 Uiso 1 1 calc R

loop_
_atom_site_aniso_label
_atom_site_aniso_U_11
_atom_site_aniso_U_22
_atom_site_aniso_U_33
_atom_site_aniso_U_23
_atom_site_aniso_U_13
_atom_site_aniso_U_12
Sm1 0.01432(7) 0.01774(7) 0.02168(7) 0.00037(4) 0.00308(4) 0.00448(5)
Al1 0.0194(4) 0.0268(4) 0.0289(4) -0.0007(3) 0.0016(3) 0.0040(3)
Al2 0.0166(3) 0.0210(4) 0.0296(4) 0.0021(3) 0.0087(3) 0.0048(3)
O1 0.0154(8) 0.0218(9) 0.0267(9) 0.0002(7) 0.0063(7) 0.0044(7)
N1 0.0275(12) 0.0278(12) 0.0248(11) -0.0013(9) 0.0046(9) 0.0099(10)
N2 0.0223(11) 0.0208(10) 0.0301(12) 0.0028(9) 0.0065(9) 0.0055(9)
N3 0.0230(11) 0.0318(13) 0.0335(13) 0.0012(10) 0.0023(9) 0.0143(10)
N4 0.0310(13) 0.0297(12) 0.0302(12) 0.0105(10) 0.0079(10) 0.0106(10)
N5 0.0237(11) 0.0229(11) 0.0351(13) -0.0003(9) 0.0032(9) 0.0108(9)
C1 0.0280(16) 0.048(2) 0.045(2) -0.0022(17) -0.0034(15) 0.0005(15)
C2 0.078(4) 0.059(3) 0.072(4) 0.000(3) -0.011(3) -0.004(3)
C3 0.0192(13) 0.0349(16) 0.052(2) -0.0067(14) 0.0141(13) 0.0015(12)
C4 0.0260(16) 0.042(2) 0.078(3) -0.005(2) 0.0241(18) 0.0042(14)
C11 0.0341(15) 0.0237(12) 0.0214(12) 0.0014(10) 0.0016(10) 0.0095(11)
C12 0.0350(16) 0.0360(16) 0.0257(13) -0.0004(12) 0.0019(12) 0.0117(13)
C13 0.048(2) 0.046(2) 0.0216(13) 0.0002(13) 0.0065(13) 0.0196(17)
C14 0.0391(17) 0.0445(19) 0.0282(14) 0.0049(13) 0.0137(13) 0.0195(15)
C15 0.0306(15) 0.0348(16) 0.0291(14) 0.0020(12) 0.0080(12) 0.0117(13)
C21 0.0224(12) 0.0213(12) 0.0308(13) -0.0002(10) 0.0072(10) 0.0072(10)
C22 0.0239(13) 0.0245(13) 0.0382(16) 0.0027(11) 0.0087(11) 0.0046(11)
C23 0.0345(16) 0.0249(14) 0.0447(18) 0.0113(13) 0.0155(14) 0.0094(12)
C24 0.0347(16) 0.0336(16) 0.0381(16) 0.0125(13) 0.0083(13) 0.0142(13)
C25 0.0273(14) 0.0277(14) 0.0342(15) 0.0044(11) 0.0019(12) 0.0080(11)
C31 0.0234(13) 0.0370(16) 0.0309(14) 0.0019(12) 0.0029(11) 0.0144(12)
C32 0.0234(14) 0.048(2) 0.055(2) -0.0015(17) -0.0015(14) 0.0169(15)
C33 0.0333(18) 0.061(3) 0.068(3) 0.003(2) 0.0016(18) 0.0321(19)
C34 0.043(2) 0.048(2) 0.063(3) 0.0017(19) 0.0062(18) 0.0322(19)
C35 0.0303(15) 0.0357(17) 0.0484(19) -0.0009(14) 0.0004(14) 0.0184(14)
C41 0.0335(15) 0.0295(14) 0.0332(14) 0.0119(12) 0.0143(12) 0.0133(12)
C42 0.040(2) 0.065(3) 0.051(2) 0.035(2) 0.0227(18) 0.0184(19)
C43 0.062(3) 0.090(4) 0.054(3) 0.050(3) 0.026(2) 0.033(3)
C44 0.057(3) 0.075(3) 0.042(2) 0.032(2) 0.0123(19) 0.030(2)
C45 0.0385(18) 0.050(2) 0.0374(18) 0.0177(16) 0.0060(14) 0.0177(17)
C51 0.0228(12) 0.0269(13) 0.0279(13) 0.0016(10) 0.0060(10) 0.0110(10)
C52 0.0297(15) 0.0382(18) 0.061(2) 0.0068(16) 0.0175(15) 0.0190(14)
C53 0.042(2) 0.046(2) 0.073(3) 0.009(2) 0.016(2) 0.0309(18)
C54 0.050(2) 0.0317(17) 0.066(3) 0.0095(17) 0.0129(19) 0.0259(17)
C55 0.0349(17) 0.0232(14) 0.059(2) 0.0055(14) 0.0118(16) 0.0128(13)

loop_
_atom_type_symbol
_atom_type_description
_atom_type_scat_dispersion_real
_atom_type_scat_dispersion_imag
_atom_type_scat_source
C C 0.0033 0.0016 'International Tables Vol C Tables 4.2.6.8 and 6.1.1.4'
H H 0.0000 0.0000 'International Tables Vol C Tables 4.2.6.8 and 6.1.1.4'
Al Al 0.0645 0.0514 'International Tables Vol C Tables 4.2.6.8 and 6.1.1.4'
N N 0.0061 0.0033 'International Tables Vol C Tables 4.2.6.8 and 6.1.1.4'
Sm Sm -0.1638 3.4418 'International Tables Vol C Tables 4.2.6.8 and 6.1.1.4'
O O 0.0106 0.0060 'International Tables Vol C Tables 4.2.6.8 and 6.1.1.4'

loop_
_geom_angle_atom_site_label_1
_geom_angle_atom_site_label_2
_geom_angle_atom_site_label_3
_geom_angle
_geom_angle_site_symmetry_1
_geom_angle_site_symmetry_3
O1 Sm1 O1 72.49(8) 2_666 .
O1 Sm1 N3 81.16(8) 2_666 .
O1 Sm1 N3 126.15(8) . .
O1 Sm1 N4 123.58(9) 2_666 .
O1 Sm1 N4 74.86(8) . .
N3 Sm1 N4 82.66(9) . .
O1 Sm1 N2 80.45(8) 2_666 .
O1 Sm1 N2 132.40(8) . .
N3 Sm1 N2 85.79(9) . .
N4 Sm1 N2 150.93(9) . .
O1 Sm1 N5 119.46(8) 2_666 .
O1 Sm1 N5 74.67(8) . .
N3 Sm1 N5 156.20(9) . .
N4 Sm1 N5 93.71(9) . .
N2 Sm1 N5 86.24(8) . .
O1 Sm1 N1 154.46(8) 2_666 .
O1 Sm1 N1 133.04(8) . .
N3 Sm1 N1 81.73(9) . .
N4 Sm1 N1 72.49(9) . .
N2 Sm1 N1 79.51(8) . .
N5 Sm1 N1 74.77(8) . .
O1 Sm1 Al2 102.74(5) 2_666 .
O1 Sm1 Al2 30.28(5) . .
N3 Sm1 Al2 134.76(7) . .
N4 Sm1 Al2 57.31(7) . .
N2 Sm1 Al2 139.45(6) . .
N5 Sm1 Al2 56.60(6) . .
N1 Sm1 Al2 102.78(6) . .
O1 Sm1 Sm1 36.94(5) 2_666 2_666
O1 Sm1 Sm1 35.56(5) . 2_666
N3 Sm1 Sm1 106.14(6) . 2_666
N4 Sm1 Sm1 99.94(7) . 2_666
N2 Sm1 Sm1 108.89(6) . 2_666
N5 Sm1 Sm1 97.66(6) . 2_666
N1 Sm1 Sm1 168.59(6) . 2_666
Al2 Sm1 Sm1 65.814(16) . 2_666
C1 Al1 C31 113.42(18) . .
C1 Al1 C21 113.36(17) . .
C31 Al1 C21 106.49(13) . .
C1 Al1 C11 112.85(17) . .
C31 Al1 C11 104.56(14) . .
C21 Al1 C11 105.38(13) . .
O1 Al2 C3 123.19(13) . .
O1 Al2 C51 98.15(11) . .
C3 Al2 C51 114.31(15) . .
O1 Al2 C41 97.73(12) . .
C3 Al2 C41 113.61(17) . .
C51 Al2 C41 107.42(13) . .
O1 Al2 Sm1 40.78(7) . .
C3 Al2 Sm1 163.93(11) . .
C51 Al2 Sm1 74.89(9) . .
C41 Al2 Sm1 73.62(9) . .
Al2 O1 Sm1 143.44(11) . 2_666
Al2 O1 Sm1 108.93(10) . .
Sm1 O1 Sm1 107.51(8) 2_666 .
C15 N1 C11 118.7(3) . .
C15 N1 Sm1 117.2(2) . .
C11 N1 Sm1 123.5(2) . .
C25 N2 C21 119.6(3) . .
C25 N2 Sm1 115.2(2) . .
C21 N2 Sm1 124.8(2) . .
C35 N3 C31 120.3(3) . .
C35 N3 Sm1 113.5(2) . .
C31 N3 Sm1 125.9(2) . .
C45 N4 C41 120.3(3) . .
C45 N4 Sm1 125.4(2) . .
C41 N4 Sm1 113.2(2) . .
C55 N5 C51 119.9(3) . .
C55 N5 Sm1 124.6(2) . .
C51 N5 Sm1 115.27(19) . .
C2 C1 Al1 114.6(4) . .
C2 C1 H1A 108.6 . .
Al1 C1 H1A 108.6 . .
C2 C1 H1B 108.6 . .
Al1 C1 H1B 108.6 . .
H1A C1 H1B 107.6 . .
C1 C2 H2A 109.5 . .
C1 C2 H2B 109.5 . .
H2A C2 H2B 109.5 . .
C1 C2 H2C 109.5 . .
H2A C2 H2C 109.5 . .
H2B C2 H2C 109.5 . .
C4 C3 Al2 115.1(3) . .
C4 C3 H3A 108.5 . .
Al2 C3 H3A 108.5 . .
C4 C3 H3B 108.5 . .
Al2 C3 H3B 108.5 . .
H3A C3 H3B 107.5 . .
C3 C4 H4A 109.5 . .
C3 C4 H4B 109.5 . .
H4A C4 H4B 109.5 . .
C3 C4 H4C 109.5 . .
H4A C4 H4C 109.5 . .
H4B C4 H4C 109.5 . .
N1 C11 C12 119.6(3) . .
N1 C11 Al1 118.3(2) . .
C12 C11 Al1 122.1(3) . .
C13 C12 C11 121.0(3) . .
C13 C12 H12 119.5 . .
C11 C12 H12 119.5 . .
C14 C13 C12 118.9(3) . .
C14 C13 H13 120.6 . .
C12 C13 H13 120.6 . .
C13 C14 C15 118.0(3) . .
C13 C14 H14 121.0 . .
C15 C14 H14 121.0 . .
N1 C15 C14 123.8(3) . .
N1 C15 H15 118.1 . .
C14 C15 H15 118.1 . .
N2 C21 C22 117.8(3) . .
N2 C21 Al1 119.1(2) . .
C22 C21 Al1 123.0(2) . .
C23 C22 C21 122.1(3) . .
C23 C22 H22 118.9 . .
C21 C22 H22 118.9 . .
C22 C23 C24 118.5(3) . .
C22 C23 H23 120.8 . .
C24 C23 H23 120.8 . .
C23 C24 C25 118.3(3) . .
C23 C24 H24 120.9 . .
C25 C24 H24 120.9 . .
N2 C25 C24 123.6(3) . .
N2 C25 H25 118.2 . .
C24 C25 H25 118.2 . .
N3 C31 C32 117.3(3) . .
N3 C31 Al1 118.6(2) . .
C32 C31 Al1 124.2(3) . .
C33 C32 C31 122.2(4) . .
C33 C32 H32 118.9 . .
C31 C32 H32 118.9 . .
C32 C33 C34 119.0(3) . .
C32 C33 H33 120.5 . .
C34 C33 H33 120.5 . .
C35 C34 C33 117.6(4) . .
C35 C34 H34 121.2 . .
C33 C34 H34 121.2 . .
N3 C35 C34 123.6(4) . .
N3 C35 H35 118.2 . .
C34 C35 H35 118.2 . .
N4 C41 C42 117.7(3) . .
N4 C41 Al2 114.8(2) . .
C42 C41 Al2 127.5(3) . .
C43 C42 C41 121.5(4) . .
C43 C42 H42 119.3 . .
C41 C42 H42 119.3 . .
C44 C43 C42 119.5(4) . .
C44 C43 H43 120.2 . .
C42 C43 H43 120.2 . .
C45 C44 C43 117.6(4) . .
C45 C44 H44 121.2 . .
C43 C44 H44 121.2 . .
N4 C45 C44 123.5(4) . .
N4 C45 H45 118.3 . .
C44 C45 H45 118.3 . .
N5 C51 C52 117.7(3) . .
N5 C51 Al2 113.0(2) . .
C52 C51 Al2 129.3(2) . .
C53 C52 C51 122.0(3) . .
C53 C52 H52 119.0 . .
C51 C52 H52 119.0 . .
C52 C53 C54 119.6(3) . .
C52 C53 H53 120.2 . .
C54 C53 H53 120.2 . .
C53 C54 C55 116.8(3) . .
C53 C54 H54 121.6 . .
C55 C54 H54 121.6 . .
N5 C55 C54 124.0(4) . .
N5 C55 H55 118.0 . .
C54 C55 H55 118.0 . .
C61 C60 H60A 109.5 . .
C61 C60 H60B 109.5 . .
H60A C60 H60B 109.5 . .
C61 C60 H60C 109.5 . .
H60A C60 H60C 109.5 . .
H60B C60 H60C 109.5 . .
C62 C61 C66 120.0 . .
C62 C61 C60 118.8(6) . .
C66 C61 C60 121.1(6) . .
C61 C62 C63 120.0 . .
C61 C62 H62 120.0 . .
C63 C62 H62 120.0 . .
C64 C63 C62 120.0 . .
C64 C63 H63 120.0 . .
C62 C63 H63 120.0 . .
C65 C64 C63 120.0 . .
C65 C64 H64 120.0 . .
C63 C64 H64 120.0 . .
C64 C65 C66 120.0 . .
C64 C65 H65 120.0 . .
C66 C65 H65 120.0 . .
C65 C66 C61 120.0 . .
C65 C66 H66 120.0 . .
C61 C66 H66 120.0 . .
C71 C70 H70A 109.5 . .
C71 C70 H70B 109.5 . .
H70A C70 H70B 109.5 . .
C71 C70 H70C 109.5 . .
H70A C70 H70C 109.5 . .
H70B C70 H70C 109.5 . .
C70 C71 C72 117.2(7) . .
C70 C71 C76 122.3(7) . .
C72 C71 C76 120.0 . .
C73 C72 C71 120.0 . .
C73 C72 H72 120.0 . .
C71 C72 H72 120.0 . .
C72 C73 C74 120.0 . .
C72 C73 H73 120.0 . .
C74 C73 H73 120.0 . .
C73 C74 C75 120.0 . .
C73 C74 H74 120.0 . .
C75 C74 H74 120.0 . .
C74 C75 C76 120.0 . .
C74 C75 H75 120.0 . .
C76 C75 H75 120.0 . .
C75 C76 C71 120.0 . .
C75 C76 H76 120.0 . .
C71 C76 H76 120.0 . .

loop_
_geom_bond_atom_site_label_1
_geom_bond_atom_site_label_2
_geom_bond_distance
_geom_bond_site_symmetry_2
Sm1 O1 2.209(2) 2_666
Sm1 O1 2.2827(19) .
Sm1 N3 2.564(3) .
Sm1 N4 2.577(3) .
Sm1 N2 2.578(2) .
Sm1 N5 2.585(3) .
Sm1 N1 2.697(3) .
Sm1 Al2 3.3057(8) .
Sm1 Sm1 3.6226(3) 2_666
Al1 C1 1.988(4) .
Al1 C31 2.013(4) .
Al1 C21 2.020(3) .
Al1 C11 2.023(4) .
Al2 O1 1.762(2) .
Al2 C3 1.982(3) .
Al2 C51 2.038(3) .
Al2 C41 2.039(3) .
O1 Sm1 2.209(2) 2_666
N1 C15 1.348(4) .
N1 C11 1.353(4) .
N2 C25 1.344(4) .
N2 C21 1.370(4) .
N3 C35 1.347(4) .
N3 C31 1.360(4) .
N4 C45 1.342(4) .
N4 C41 1.367(4) .
N5 C55 1.341(4) .
N5 C51 1.368(4) .
C1 C2 1.549(9) .
C1 H1A 0.9900 .
C1 H1B 0.9900 .
C2 H2A 0.9800 .
C2 H2B 0.9800 .
C2 H2C 0.9800 .
C3 C4 1.526(5) .
C3 H3A 0.9900 .
C3 H3B 0.9900 .
C4 H4A 0.9800 .
C4 H4B 0.9800 .
C4 H4C 0.9800 .
C11 C12 1.405(4) .
C12 C13 1.381(5) .
C12 H12 0.9500 .
C13 C14 1.378(6) .
C13 H13 0.9500 .
C14 C15 1.385(5) .
C14 H14 0.9500 .
C15 H15 0.9500 .
C21 C22 1.408(4) .
C22 C23 1.380(5) .
C22 H22 0.9500 .
C23 C24 1.381(5) .
C23 H23 0.9500 .
C24 C25 1.382(5) .
C24 H24 0.9500 .
C25 H25 0.9500 .
C31 C32 1.409(5) .
C32 C33 1.376(6) .
C32 H32 0.9500 .
C33 C34 1.381(7) .
C33 H33 0.9500 .
C34 C35 1.378(5) .
C34 H34 0.9500 .
C35 H35 0.9500 .
C41 C42 1.400(5) .
C42 C43 1.381(7) .
C42 H42 0.9500 .
C43 C44 1.378(7) .
C43 H43 0.9500 .
C44 C45 1.376(6) .
C44 H44 0.9500 .
C45 H45 0.9500 .
C51 C52 1.400(4) .
C52 C53 1.376(6) .
C52 H52 0.9500 .
C53 C54 1.380(6) .
C53 H53 0.9500 .
C54 C55 1.390(5) .
C54 H54 0.9500 .
C55 H55 0.9500 .
C60 C61 1.434(10) .
C60 H60A 0.9800 .
C60 H60B 0.9800 .
C60 H60C 0.9800 .
C61 C62 1.3900 .
C61 C66 1.3900 .
C62 C63 1.3900 .
C62 H62 0.9500 .
C63 C64 1.3900 .
C63 H63 0.9500 .
C64 C65 1.3900 .
C64 H64 0.9500 .
C65 C66 1.3900 .
C65 H65 0.9500 .
C66 H66 0.9500 .
C70 C71 1.330(10) .
C70 H70A 0.9800 .
C70 H70B 0.9800 .
C70 H70C 0.9800 .
C71 C72 1.3900 .
C71 C76 1.3900 .
C72 C73 1.3900 .
C72 H72 0.9500 .
C73 C74 1.3900 .
C73 H73 0.9500 .
C74 C75 1.3900 .
C74 H74 0.9500 .
C75 C76 1.3900 .
C75 H75 0.9500 .
C76 H76 0.9500 .
